data_7120501
loop_
_publ_author_name
'Bae, Jaeyeon'
'Baek, Kangkyun'
'Yuan, Daqiang'
'Kim, Wooram'
'Kim, Kimoon'
'Zhou, Hong-Cai'
'Park, Jinhee'

_publ_section_title
;
 Reversible Photoreduction of Cu(II)-Coumarin Metal-Organic Polyhedra
;
_journal_name_full 'Chem. Commun.'
_journal_paper_doi 10.1039/C7CC04799A
_journal_year 2017
_chemical_formula_sum 'C496 H376 Cu24 N8 O224'
_chemical_formula_weight 11556.99
_space_group_crystal_system tetragonal
_space_group_IT_number 87
_space_group_name_Hall '-I 4'
_space_group_name_H-M_alt 'I 4/m'
_symmetry_space_group_name_Hall '-I 4'
_symmetry_space_group_name_H-M 'I 4/m'
_atom_sites_solution_hydrogens geom
_audit_creation_method SHELXL-2016/6
_audit_update_record
;
2017-02-16 deposited with the CCDC.
2017-07-26 downloaded from the CCDC.
;
_cell_angle_alpha 90
_cell_angle_beta 90
_cell_angle_gamma 90
_cell_formula_units_Z 2
_cell_length_a 35.309(3)
_cell_length_b 35.309(3)
_cell_length_c 43.609(4)
_cell_measurement_reflns_used 9922
_cell_measurement_temperature 100(2)
_cell_measurement_theta_max 21.6225
_cell_measurement_theta_min 2.1955
_cell_volume 54368(8)
_computing_structure_refinement 'SHELXL-2016/6 (Sheldrick, 2016)'
_computing_structure_solution 'SHELXT 2014/4 (Sheldrick, 2014)'
_diffrn_ambient_temperature 100(2)
_diffrn_measured_fraction_theta_full 0.997
_diffrn_measured_fraction_theta_max 0.997
_diffrn_measurement_device_type APEX-II
_diffrn_radiation_type MoK\a
_diffrn_radiation_wavelength 0.71073
_diffrn_reflns_av_R_equivalents 0.1085
_diffrn_reflns_av_unetI/netI 0.0593
_diffrn_reflns_Laue_measured_fraction_full 0.997
_diffrn_reflns_Laue_measured_fraction_max 0.997
_diffrn_reflns_limit_h_max 41
_diffrn_reflns_limit_h_min -41
_diffrn_reflns_limit_k_max 41
_diffrn_reflns_limit_k_min -41
_diffrn_reflns_limit_l_max 51
_diffrn_reflns_limit_l_min -51
_diffrn_reflns_number 264858
_diffrn_reflns_point_group_measured_fraction_full 0.997
_diffrn_reflns_point_group_measured_fraction_max 0.997
_diffrn_reflns_theta_full 24.998
_diffrn_reflns_theta_max 24.998
_diffrn_reflns_theta_min 1.631
_exptl_absorpt_coefficient_mu 0.507
_exptl_absorpt_correction_T_max 0.7458
_exptl_absorpt_correction_T_min 0.6783
_exptl_absorpt_correction_type multi-scan
_exptl_absorpt_process_details sadabs
_exptl_crystal_colour green
_exptl_crystal_density_diffrn 0.706
_exptl_crystal_description prism
_exptl_crystal_F_000 11792
_exptl_crystal_size_max 0.200
_exptl_crystal_size_mid 0.180
_exptl_crystal_size_min 0.170
_refine_diff_density_max 1.346
_refine_diff_density_min -0.716
_refine_diff_density_rms 0.069
_refine_ls_extinction_method none
_refine_ls_goodness_of_fit_ref 1.111
_refine_ls_hydrogen_treatment constr
_refine_ls_matrix_type full
_refine_ls_number_parameters 830
_refine_ls_number_reflns 24245
_refine_ls_number_restraints 408
_refine_ls_restrained_S_all 1.120
_refine_ls_R_factor_all 0.1418
_refine_ls_R_factor_gt 0.0674
_refine_ls_shift/su_max 0.002
_refine_ls_shift/su_mean 0.000
_refine_ls_structure_factor_coef Fsqd
_refine_ls_weighting_details 'w=1/[\s^2^(Fo^2^)+(0.0971P)^2^+222.8594P] where P=(Fo^2^+2Fc^2^)/3'
_refine_ls_weighting_scheme calc
_refine_ls_wR_factor_gt 0.1714
_refine_ls_wR_factor_ref 0.2527
_reflns_Friedel_coverage 0.000
_reflns_number_gt 13598
_reflns_number_total 24245
_reflns_threshold_expression 'I > 2\s(I)'
_cod_data_source_file c7cc04799a2.cif
_cod_data_source_block Coumarin-MOP-1
_cod_original_cell_volume 54368(10)
_cod_database_code 7120501
_shelx_shelxl_version_number 2016/6
_shelx_space_group_comment
;
The symmetry employed for this shelxl refinement is uniquely defined
by the following loop, which should always be used as a source of
symmetry information in preference to the above space-group names.
They are only intended as comments.
;
_shelx_estimated_absorpt_t_min 0.905
_shelx_estimated_absorpt_t_max 0.919
_platon_squeeze_void_probe_radius 1.20

loop_
_space_group_symop_operation_xyz
'x, y, z'
'-y, x, z'
'-x, -y, z'
'y, -x, z'
'x+1/2, y+1/2, z+1/2'
'-y+1/2, x+1/2, z+1/2'
'-x+1/2, -y+1/2, z+1/2'
'y+1/2, -x+1/2, z+1/2'
'-x, -y, -z'
'y, -x, -z'
'x, y, -z'
'-y, x, -z'
'-x+1/2, -y+1/2, -z+1/2'
'y+1/2, -x+1/2, -z+1/2'
'x+1/2, y+1/2, -z+1/2'
'-y+1/2, x+1/2, -z+1/2'

loop_
_atom_site_label
_atom_site_type_symbol
_atom_site_fract_x
_atom_site_fract_y
_atom_site_fract_z
_atom_site_U_iso_or_equiv
_atom_site_adp_type
_atom_site_occupancy
_atom_site_site_symmetry_order
_atom_site_calc_flag
_atom_site_refinement_flags_posn
_atom_site_refinement_flags_adp
_atom_site_refinement_flags_occupancy
_atom_site_disorder_assembly
_atom_site_disorder_group
Cu1 Cu 0.48743(2) 0.71341(2) 0.33262(2) 0.04656(19) Uani 1 1 d . . . . .
O1 O 0.44636(11) 0.73522(11) 0.35767(8) 0.0583(10) Uani 1 1 d . . . . .
N1 N 0.3400(2) 0.7046(2) 0.31288(18) 0.113(2) Uiso 1 1 d D U . . .
C1 C 0.43471(14) 0.71990(16) 0.38220(12) 0.0476(13) Uani 1 1 d . . . . .
Cu2 Cu 0.49020(2) 0.66384(2) 0.37808(2) 0.04645(19) Uani 1 1 d . . . . .
O2 O 0.44876(10) 0.69292(11) 0.39619(8) 0.0554(10) Uani 1 1 d . . . . .
C2 C 0.32843(16) 0.71379(16) 0.45818(11) 0.0504(14) Uani 1 1 d . . . . .
Cu3 Cu 0.32409(3) 0.65318(3) 0.500000 0.0500(3) Uani 1 2 d S T P . .
O3 O 0.29839(11) 0.72814(11) 0.46771(8) 0.0569(10) Uani 1 1 d . . . . .
C3 C 0.39938(16) 0.73776(16) 0.39595(12) 0.0540(14) Uani 1 1 d . . . . .
Cu4 Cu 0.26844(3) 0.70267(3) 0.500000 0.0500(3) Uani 1 2 d S T P . .
O4 O 0.34577(11) 0.68551(11) 0.46840(8) 0.0599(10) Uani 1 1 d . . . . .
C4 C 0.38204(16) 0.72075(16) 0.42088(11) 0.0525(14) Uani 1 1 d . . . . .
H4 H 0.393663 0.699556 0.430450 0.063 Uiso 1 1 calc R U . . .
O5 O 0.52442(11) 0.74328(11) 0.35581(8) 0.0570(10) Uani 1 1 d . . . . .
C5 C 0.34811(16) 0.73425(16) 0.43193(11) 0.0517(14) Uani 1 1 d . . . . .
O6 O 0.52687(10) 0.70047(11) 0.39394(8) 0.0564(10) Uani 1 1 d . . . . .
C6 C 0.33105(17) 0.76587(17) 0.41810(12) 0.0597(15) Uani 1 1 d . . . . .
H6 H 0.307736 0.775508 0.425681 0.072 Uiso 1 1 calc R U . . .
O7 O 0.62794(11) 0.70579(12) 0.46832(8) 0.0623(11) Uani 1 1 d . . . . .
C7 C 0.34867(17) 0.78278(18) 0.39328(13) 0.0621(16) Uani 1 1 d D U . . .
O8 O 0.66975(11) 0.75308(11) 0.46805(7) 0.0563(10) Uani 1 1 d . . . . .
C8 C 0.38252(17) 0.76897(17) 0.38238(13) 0.0594(15) Uani 1 1 d . . . . .
H8 H 0.394420 0.780927 0.365410 0.071 Uiso 1 1 calc R U . . .
O9 O 0.52911(10) 0.68427(11) 0.31462(8) 0.0543(9) Uani 1 1 d . . . . .
C9 C 0.29522(19) 0.8227(2) 0.38317(15) 0.083(2) Uani 1 1 d D U . . .
H9A H 0.291602 0.831495 0.404530 0.100 Uiso 1 1 calc R U . . .
H9B H 0.279056 0.800213 0.379734 0.100 Uiso 1 1 calc R U . . .
O10 O 0.53017(10) 0.64132(11) 0.35277(8) 0.0570(10) Uani 1 1 d . . . . .
C10 C 0.2849(2) 0.8541(2) 0.36065(15) 0.087(2) Uani 1 1 d D U . . .
H10A H 0.259850 0.864944 0.365800 0.104 Uiso 1 1 calc R U . . .
H10B H 0.304022 0.874579 0.361332 0.104 Uiso 1 1 calc R U . . .
O11 O 0.63368(11) 0.54720(10) 0.35540(8) 0.0560(10) Uani 1 1 d . . . . .
C11 C 0.2725(2) 0.8660(2) 0.25260(16) 0.0741(19) Uani 1 1 d . . . . .
O12 O 0.67510(11) 0.54750(11) 0.31645(9) 0.0591(10) Uani 1 1 d . . . . .
C12 C 0.2784(2) 0.8439(2) 0.27815(16) 0.081(2) Uani 1 1 d . . . . .
H12 H 0.283428 0.817621 0.276164 0.097 Uiso 1 1 calc R U . . .
O13 O 0.33404(13) 0.81363(13) 0.37781(10) 0.0809(14) Uani 1 1 d D U . . .
C13 C 0.2768(2) 0.8607(2) 0.30678(15) 0.081(2) Uani 1 1 d D U . . .
O14 O 0.28403(14) 0.83709(13) 0.33092(10) 0.0856(14) Uani 1 1 d D U . . .
C14 C 0.2691(2) 0.8993(2) 0.31010(17) 0.088(2) Uani 1 1 d . . . . .
H14 H 0.267889 0.910660 0.329822 0.106 Uiso 1 1 calc R U . . .
O15 O 0.27445(14) 0.84817(13) 0.22455(11) 0.0815(13) Uani 1 1 d . . . . .
C15 C 0.2631(2) 0.9208(2) 0.28350(17) 0.093(2) Uani 1 1 d . . . . .
H15 H 0.258166 0.947167 0.285345 0.112 Uiso 1 1 calc R U . . .
O16 O 0.27247(19) 0.84892(16) 0.17396(12) 0.1061(19) Uani 1 1 d . . . . .
C16 C 0.2642(2) 0.9046(2) 0.25463(16) 0.080(2) Uani 1 1 d . . . . .
O17 O 0.62455(15) 0.83992(14) 0.38711(11) 0.0904(15) Uani 1 1 d D U . . .
C17 C 0.2569(2) 0.9248(2) 0.22674(17) 0.085(2) Uani 1 1 d . . . . .
H17 H 0.250717 0.950979 0.227340 0.102 Uiso 1 1 calc R U . . .
O18 O 0.6482(3) 0.8768(3) 0.3323(2) 0.217(4) Uani 1 1 d D U . . .
C18 C 0.2588(2) 0.9066(2) 0.19990(17) 0.088(2) Uani 1 1 d . . . . .
H18 H 0.253205 0.920401 0.181746 0.106 Uiso 1 1 calc R U . . .
O19 O 0.5963(3) 0.8692(3) 0.2298(3) 0.188(4) Uani 1 1 d D U . . .
C19 C 0.2690(2) 0.8671(2) 0.19705(19) 0.086(2) Uani 1 1 d . . . . .
O20 O 0.5726(4) 0.8677(4) 0.1841(4) 0.287(7) Uani 1 1 d . U . . .
C20 C 0.53797(14) 0.7290(2) 0.38075(11) 0.0552(15) Uani 1 1 d . . . . .
O21 O 0.62464(12) 0.63202(13) 0.23876(9) 0.0761(13) Uani 1 1 d D U . . .
C21 C 0.64157(17) 0.73587(17) 0.45821(11) 0.0559(15) Uani 1 1 d . . . . .
O22 O 0.67046(14) 0.67771(16) 0.20326(9) 0.0899(15) Uani 1 1 d D U . . .
C22 C 0.61945(16) 0.75424(16) 0.43251(11) 0.0521(14) Uani 1 1 d . . . . .
O23 O 0.70156(12) 0.70519(13) 0.09965(8) 0.0733(12) Uani 1 1 d . . . . .
C23 C 0.58853(16) 0.73559(17) 0.41971(11) 0.0526(14) Uani 1 1 d . . . . .
H23 H 0.580583 0.711888 0.427753 0.063 Uiso 1 1 calc R U . . .
O24 O 0.71278(14) 0.72049(17) 0.05186(10) 0.0981(17) Uani 1 1 d . . . . .
C24 C 0.56921(16) 0.75177(17) 0.39503(11) 0.0541(14) Uani 1 1 d . . . . .
O25 O 0.47360(19) 0.75100(14) 0.29575(10) 0.1092(19) Uani 1 1 d . U . . .
C25 C 0.58033(18) 0.78688(18) 0.38377(12) 0.0619(16) Uani 1 1 d . . . . .
H25 H 0.566988 0.798081 0.367169 0.074 Uiso 1 1 calc R U . . .
O26 O 0.49920(17) 0.62428(15) 0.41483(10) 0.1018(17) Uani 1 1 d . . . . .
C26 C 0.61098(18) 0.80558(18) 0.39684(13) 0.0655(16) Uani 1 1 d D U . . .
O27 O 0.3694(2) 0.6127(2) 0.500000 0.109(3) Uani 1 2 d S T P . .
C27 C 0.63041(17) 0.78955(18) 0.42119(12) 0.0606(16) Uani 1 1 d . . . . .
H27 H 0.651181 0.802567 0.430168 0.073 Uiso 1 1 calc R U . . .
O28 O 0.22407(16) 0.74356(16) 0.500000 0.0621(15) Uani 1 2 d S T P . .
C28 C 0.6022(3) 0.8606(3) 0.3652(3) 0.142(4) Uani 1 1 d D U . . .
H28A H 0.578874 0.870051 0.375148 0.171 Uiso 1 1 calc R U . . .
H28B H 0.594800 0.843627 0.348164 0.171 Uiso 1 1 calc R U . . .
O29 O 0.3884(2) 0.7343(2) 0.28733(19) 0.159(3) Uiso 1 1 d . U . . .
C29 C 0.6242(5) 0.8927(4) 0.3531(4) 0.241(7) Uani 1 1 d D U . . .
H29A H 0.607351 0.911443 0.343049 0.290 Uiso 1 1 calc R U . . .
H29B H 0.638463 0.905512 0.369642 0.290 Uiso 1 1 calc R U . . .
C30 C 0.6273(3) 0.8716(3) 0.2488(3) 0.141(3) Uani 1 1 d D U . . .
C31 C 0.6180(4) 0.8700(4) 0.2792(3) 0.166(4) Uani 1 1 d D U . . .
H31 H 0.592812 0.865770 0.285903 0.199 Uiso 1 1 calc R U . . .
C32 C 0.6487(4) 0.8752(4) 0.3002(3) 0.171(4) Uani 1 1 d D U . . .
C33 C 0.6861(4) 0.8769(3) 0.2898(3) 0.149(4) Uani 1 1 d D U . . .
H33 H 0.706459 0.877725 0.304075 0.179 Uiso 1 1 calc R U . . .
C34 C 0.6931(4) 0.8773(4) 0.2593(3) 0.151(4) Uani 1 1 d D U . . .
H34 H 0.718432 0.878479 0.252033 0.181 Uiso 1 1 calc R U . . .
C35 C 0.6630(3) 0.8759(3) 0.2382(3) 0.134(3) Uani 1 1 d D U . . .
C36 C 0.6693(4) 0.8763(3) 0.2066(3) 0.148(4) Uani 1 1 d D U . . .
H36 H 0.694494 0.876962 0.198881 0.178 Uiso 1 1 calc R U . . .
C37 C 0.6403(5) 0.8757(4) 0.1874(3) 0.176(5) Uani 1 1 d D U . . .
H37 H 0.644490 0.879247 0.166073 0.211 Uiso 1 1 calc R U . . .
C38 C 0.6041(5) 0.8702(5) 0.1980(4) 0.193(5) Uani 1 1 d D U . . .
C39 C 0.54164(13) 0.65578(16) 0.32820(11) 0.0467(13) Uani 1 1 d . . . . .
C40 C 0.64607(17) 0.55874(14) 0.32987(12) 0.0514(14) Uani 1 1 d . . . . .
C41 C 0.57282(15) 0.63411(15) 0.31200(11) 0.0468(12) Uani 1 1 d . . . . .
C42 C 0.59188(15) 0.60500(15) 0.32723(11) 0.0479(13) Uani 1 1 d . . . . .
H42 H 0.584203 0.597436 0.347193 0.058 Uiso 1 1 calc R U . . .
C43 C 0.62242(15) 0.58707(15) 0.31277(12) 0.0482(13) Uani 1 1 d . . . . .
C44 C 0.63233(17) 0.59719(17) 0.28329(13) 0.0603(15) Uani 1 1 d . . . . .
H44 H 0.652664 0.584598 0.273317 0.072 Uiso 1 1 calc R U . . .
C45 C 0.61286(17) 0.62555(18) 0.26818(12) 0.0609(16) Uani 1 1 d D U . . .
C46 C 0.58361(16) 0.64432(16) 0.28224(12) 0.0562(15) Uani 1 1 d . . . . .
H46 H 0.570754 0.664154 0.271833 0.067 Uiso 1 1 calc R U . . .
C47 C 0.6105(2) 0.6655(2) 0.22415(14) 0.082(2) Uani 1 1 d D U . . .
H47A H 0.614309 0.687849 0.237537 0.098 Uiso 1 1 calc R U . . .
H47B H 0.583032 0.662910 0.219942 0.098 Uiso 1 1 calc R U . . .
C48 C 0.63211(19) 0.6703(2) 0.19454(14) 0.084(2) Uani 1 1 d D U . . .
H48A H 0.630567 0.646900 0.182037 0.101 Uiso 1 1 calc R U . . .
H48B H 0.621724 0.691605 0.182469 0.101 Uiso 1 1 calc R U . . .
C49 C 0.71312(19) 0.70047(19) 0.12970(13) 0.0656(17) Uani 1 1 d . . . . .
C50 C 0.68452(19) 0.69087(19) 0.15007(13) 0.0695(18) Uani 1 1 d . . . . .
H50 H 0.659097 0.687268 0.143562 0.083 Uiso 1 1 calc R U . . .
C51 C 0.6953(2) 0.6868(2) 0.18067(14) 0.0766(19) Uani 1 1 d D U . . .
C52 C 0.7327(2) 0.6911(2) 0.18981(15) 0.092(2) Uani 1 1 d . . . . .
H52 H 0.739693 0.686893 0.210581 0.111 Uiso 1 1 calc R U . . .
C53 C 0.7594(2) 0.7013(2) 0.16889(15) 0.088(2) Uani 1 1 d . . . . .
H53 H 0.784765 0.705374 0.175388 0.106 Uiso 1 1 calc R U . . .
C54 C 0.7501(2) 0.7059(2) 0.13803(14) 0.0730(19) Uani 1 1 d . . . . .
C55 C 0.7773(2) 0.7166(2) 0.11470(15) 0.085(2) Uani 1 1 d . . . . .
H55 H 0.803225 0.720081 0.119866 0.101 Uiso 1 1 calc R U . . .
C56 C 0.7654(2) 0.7217(2) 0.08561(15) 0.079(2) Uani 1 1 d . . . . .
H56 H 0.783261 0.728832 0.070346 0.094 Uiso 1 1 calc R U . . .
C57 C 0.7267(2) 0.7166(2) 0.07721(14) 0.078(2) Uani 1 1 d . . . . .
C58 C 0.3720(3) 0.7212(3) 0.3104(2) 0.110(3) Uiso 1 1 d D U . . .
H58 H 0.385462 0.724010 0.329059 0.133 Uiso 1 1 calc R U . . .
C59 C 0.3190(3) 0.6953(3) 0.2827(2) 0.136(4) Uiso 1 1 d D U . . .
H59A H 0.337248 0.693179 0.265556 0.163 Uiso 1 1 calc R U . . .
H59B H 0.305118 0.671100 0.284614 0.163 Uiso 1 1 calc R U . . .
C60 C 0.2912(3) 0.7281(3) 0.2769(2) 0.121(3) Uiso 1 1 d D U . . .
H60A H 0.304333 0.748612 0.266073 0.182 Uiso 1 1 calc R U . . .
H60B H 0.281547 0.737548 0.296505 0.182 Uiso 1 1 calc R U . . .
H60C H 0.270043 0.719052 0.264323 0.182 Uiso 1 1 calc R U . . .
C61A C 0.3315(4) 0.6757(4) 0.3355(3) 0.096(5) Uiso 0.551(18) 1 d D U P A 1
H61A H 0.355494 0.668602 0.345800 0.116 Uiso 0.551(18) 1 calc R U P A 1
H61B H 0.322283 0.652909 0.324531 0.116 Uiso 0.551(18) 1 calc R U P A 1
C62A C 0.3022(5) 0.6859(6) 0.3606(4) 0.138(8) Uiso 0.551(18) 1 d D U P A 1
H62A H 0.277957 0.692140 0.350880 0.207 Uiso 0.551(18) 1 calc R U P A 1
H62B H 0.311307 0.707739 0.372282 0.207 Uiso 0.551(18) 1 calc R U P A 1
H62C H 0.298825 0.664243 0.374354 0.207 Uiso 0.551(18) 1 calc R U P A 1
C61B C 0.3195(7) 0.7042(6) 0.3405(4) 0.133(9) Uiso 0.449(18) 1 d D U P A 2
H61C H 0.292472 0.709771 0.336669 0.159 Uiso 0.449(18) 1 calc R U P A 2
H61D H 0.329669 0.723541 0.354790 0.159 Uiso 0.449(18) 1 calc R U P A 2
C62B C 0.3242(8) 0.6639(6) 0.3543(6) 0.138(10) Uiso 0.449(18) 1 d D U P A 2
H62D H 0.315106 0.645025 0.339582 0.207 Uiso 0.449(18) 1 calc R U P A 2
H62E H 0.309468 0.661988 0.373304 0.207 Uiso 0.449(18) 1 calc R U P A 2
H62F H 0.351011 0.659220 0.358803 0.207 Uiso 0.449(18) 1 calc R U P A 2

loop_
_atom_site_aniso_label
_atom_site_aniso_U_11
_atom_site_aniso_U_22
_atom_site_aniso_U_33
_atom_site_aniso_U_23
_atom_site_aniso_U_13
_atom_site_aniso_U_12
Cu1 0.0492(4) 0.0590(4) 0.0314(3) 0.0131(3) -0.0014(3) -0.0013(3)
O1 0.058(2) 0.073(3) 0.043(2) 0.0127(19) 0.0026(18) 0.009(2)
C1 0.038(3) 0.065(4) 0.040(3) 0.013(3) -0.006(2) -0.010(3)
Cu2 0.0461(4) 0.0612(4) 0.0321(3) 0.0148(3) -0.0008(3) -0.0002(3)
O2 0.055(2) 0.073(3) 0.0381(19) 0.0117(19) 0.0040(17) 0.009(2)
C2 0.061(4) 0.066(4) 0.023(2) 0.003(2) 0.000(2) 0.026(3)
Cu3 0.0657(6) 0.0590(6) 0.0254(4) 0.000 0.000 0.0214(5)
O3 0.068(3) 0.069(3) 0.0342(19) 0.0038(17) 0.0031(18) 0.021(2)
C3 0.057(3) 0.065(4) 0.039(3) 0.009(3) -0.002(3) -0.001(3)
Cu4 0.0669(6) 0.0605(6) 0.0228(4) 0.000 0.000 0.0220(5)
O4 0.070(3) 0.071(3) 0.039(2) 0.0064(19) 0.0073(18) 0.017(2)
C4 0.060(4) 0.062(4) 0.035(3) 0.001(2) -0.005(3) 0.005(3)
O5 0.061(2) 0.072(3) 0.038(2) 0.0052(18) -0.0030(17) -0.006(2)
C5 0.062(4) 0.059(3) 0.033(3) -0.003(2) -0.003(2) 0.010(3)
O6 0.057(2) 0.078(3) 0.0343(19) 0.0148(19) -0.0064(17) -0.011(2)
C6 0.066(4) 0.073(4) 0.040(3) 0.006(3) 0.002(3) 0.016(3)
O7 0.062(2) 0.081(3) 0.044(2) 0.005(2) -0.0101(18) -0.022(2)
C7 0.059(4) 0.078(4) 0.048(3) 0.019(3) 0.005(3) 0.015(3)
O8 0.066(2) 0.071(3) 0.0323(18) 0.0036(17) -0.0035(17) -0.022(2)
C8 0.062(4) 0.067(4) 0.049(3) 0.017(3) 0.001(3) -0.002(3)
O9 0.057(2) 0.066(2) 0.040(2) 0.0136(18) 0.0065(17) 0.0039(19)
C9 0.087(4) 0.093(5) 0.069(4) 0.028(4) 0.021(4) 0.033(4)
O10 0.053(2) 0.075(3) 0.043(2) 0.0172(19) 0.0093(17) 0.0071(19)
C10 0.088(5) 0.104(5) 0.069(4) 0.026(4) 0.013(4) 0.038(4)
O11 0.065(2) 0.058(2) 0.046(2) 0.0071(18) 0.0059(18) 0.0061(19)
C11 0.078(5) 0.076(5) 0.068(4) 0.017(4) 0.011(4) 0.022(4)
O12 0.063(3) 0.060(2) 0.054(2) 0.0117(19) 0.015(2) 0.009(2)
C12 0.091(5) 0.078(5) 0.073(5) 0.028(4) 0.009(4) 0.026(4)
O13 0.079(3) 0.094(3) 0.070(3) 0.041(2) 0.014(2) 0.023(2)
C13 0.093(5) 0.086(5) 0.063(4) 0.025(4) 0.010(4) 0.027(4)
O14 0.104(4) 0.090(3) 0.063(3) 0.028(2) 0.010(3) 0.036(3)
C14 0.106(6) 0.090(5) 0.069(5) 0.016(4) 0.005(4) 0.035(4)
O15 0.102(4) 0.076(3) 0.066(3) 0.017(2) 0.001(3) 0.022(3)
C15 0.126(7) 0.084(5) 0.071(5) 0.017(4) 0.006(4) 0.047(5)
O16 0.160(6) 0.089(4) 0.069(3) 0.007(3) -0.005(3) 0.026(4)
C16 0.097(5) 0.080(5) 0.064(4) 0.020(4) 0.004(4) 0.030(4)
O17 0.108(4) 0.088(3) 0.074(3) 0.027(3) -0.022(3) -0.036(3)
C17 0.108(6) 0.073(5) 0.074(5) 0.018(4) -0.003(4) 0.025(4)
O18 0.275(8) 0.219(7) 0.159(6) 0.083(6) 0.073(6) 0.076(6)
C18 0.117(6) 0.083(5) 0.065(5) 0.021(4) 0.000(4) 0.020(5)
O19 0.138(6) 0.176(7) 0.249(9) 0.086(8) 0.009(6) 0.022(6)
C19 0.098(6) 0.084(5) 0.075(5) 0.028(4) 0.009(4) 0.021(4)
O20 0.247(11) 0.244(12) 0.372(15) 0.069(12) -0.130(12) 0.003(11)
C20 0.030(3) 0.108(5) 0.028(3) 0.009(3) -0.001(2) 0.000(3)
O21 0.081(3) 0.100(3) 0.048(2) 0.024(2) 0.023(2) 0.016(2)
C21 0.067(4) 0.071(4) 0.029(3) 0.004(3) -0.004(3) -0.035(3)
O22 0.089(3) 0.141(4) 0.040(2) 0.024(3) 0.016(2) -0.009(3)
C22 0.061(4) 0.064(4) 0.031(3) 0.001(2) -0.002(2) -0.018(3)
O23 0.080(3) 0.105(3) 0.035(2) 0.015(2) 0.009(2) -0.020(3)
C23 0.061(4) 0.064(4) 0.034(3) 0.003(2) 0.005(2) -0.007(3)
O24 0.096(4) 0.157(5) 0.041(3) 0.017(3) 0.007(2) -0.037(3)
C24 0.058(3) 0.076(4) 0.029(3) 0.004(3) 0.000(2) -0.006(3)
O25 0.198(6) 0.083(3) 0.046(3) 0.019(2) -0.005(3) 0.032(4)
C25 0.072(4) 0.078(4) 0.035(3) 0.008(3) -0.002(3) -0.007(3)
O26 0.154(5) 0.096(4) 0.055(3) 0.040(3) -0.003(3) 0.009(3)
C26 0.074(4) 0.078(4) 0.044(3) 0.010(3) -0.004(3) -0.014(3)
O27 0.088(5) 0.077(5) 0.162(8) 0.000 0.000 0.037(4)
C27 0.066(4) 0.078(4) 0.039(3) -0.003(3) -0.006(3) -0.018(3)
O28 0.076(4) 0.071(4) 0.039(3) 0.000 0.000 0.030(3)
C28 0.138(6) 0.122(6) 0.167(7) 0.054(5) -0.031(5) -0.026(5)
C29 0.297(16) 0.186(12) 0.241(13) 0.087(10) 0.128(12) 0.038(10)
C30 0.144(7) 0.123(8) 0.157(7) 0.056(7) 0.040(6) 0.023(7)
C31 0.163(7) 0.163(7) 0.171(7) 0.061(7) 0.049(6) 0.045(6)
C32 0.201(9) 0.180(10) 0.130(6) 0.077(8) 0.070(6) 0.024(9)
C33 0.172(8) 0.152(9) 0.123(7) 0.045(7) 0.031(7) -0.014(8)
C34 0.147(8) 0.186(10) 0.120(7) 0.025(8) 0.029(6) 0.002(8)
C35 0.142(7) 0.135(8) 0.126(6) 0.024(7) 0.031(5) 0.007(7)
C36 0.175(9) 0.150(9) 0.120(7) 0.015(8) 0.026(6) 0.017(9)
C37 0.204(11) 0.174(11) 0.149(9) 0.021(10) 0.001(7) -0.003(11)
C38 0.189(10) 0.168(11) 0.223(10) 0.079(11) -0.024(9) -0.005(11)
C39 0.027(3) 0.072(4) 0.041(3) 0.019(3) 0.001(2) -0.003(2)
C40 0.079(4) 0.034(3) 0.041(3) -0.002(2) 0.011(3) 0.008(3)
C41 0.052(3) 0.050(3) 0.038(3) 0.003(2) 0.003(2) -0.008(3)
C42 0.052(3) 0.054(3) 0.038(3) 0.003(2) 0.003(2) -0.011(3)
C43 0.052(3) 0.047(3) 0.045(3) -0.002(2) 0.005(2) -0.004(3)
C44 0.069(4) 0.061(4) 0.050(3) 0.001(3) 0.016(3) 0.002(3)
C45 0.066(4) 0.081(4) 0.036(3) 0.009(3) 0.010(3) 0.001(3)
C46 0.062(4) 0.062(4) 0.045(3) 0.018(3) 0.009(3) 0.003(3)
C47 0.083(5) 0.110(5) 0.053(4) 0.033(4) 0.018(3) 0.020(4)
C48 0.080(4) 0.124(6) 0.049(4) 0.029(4) 0.010(3) -0.001(4)
C49 0.073(4) 0.085(5) 0.038(3) 0.010(3) 0.003(3) -0.020(3)
C50 0.072(4) 0.092(5) 0.044(3) 0.022(3) 0.008(3) -0.010(4)
C51 0.082(5) 0.106(5) 0.042(3) 0.013(3) 0.014(3) -0.005(4)
C52 0.086(5) 0.150(7) 0.042(4) 0.018(4) 0.005(4) -0.020(5)
C53 0.072(5) 0.135(7) 0.057(4) 0.012(4) 0.000(4) -0.022(4)
C54 0.076(5) 0.098(5) 0.045(3) 0.009(3) 0.009(3) -0.020(4)
C55 0.075(5) 0.123(6) 0.055(4) 0.013(4) 0.002(3) -0.032(4)
C56 0.078(5) 0.105(6) 0.052(4) 0.007(4) 0.017(3) -0.025(4)
C57 0.090(5) 0.105(6) 0.039(3) 0.004(3) 0.013(3) -0.031(4)

loop_
_atom_type_symbol
_atom_type_description
_atom_type_scat_dispersion_real
_atom_type_scat_dispersion_imag
_atom_type_scat_source
C C 0.0033 0.0016 'International Tables Vol C Tables 4.2.6.8 and 6.1.1.4'
H H 0.0000 0.0000 'International Tables Vol C Tables 4.2.6.8 and 6.1.1.4'
N N 0.0061 0.0033 'International Tables Vol C Tables 4.2.6.8 and 6.1.1.4'
O O 0.0106 0.0060 'International Tables Vol C Tables 4.2.6.8 and 6.1.1.4'
Cu Cu 0.3201 1.2651 'International Tables Vol C Tables 4.2.6.8 and 6.1.1.4'

loop_
_geom_angle_atom_site_label_1
_geom_angle_atom_site_label_2
_geom_angle_atom_site_label_3
_geom_angle
_geom_angle_site_symmetry_1
_geom_angle_site_symmetry_3
O5 Cu1 O9 89.35(16) . .
O5 Cu1 O12 167.31(15) . 2_655
O9 Cu1 O12 88.05(17) . 2_655
O5 Cu1 O1 89.67(16) . .
O9 Cu1 O1 168.26(15) . .
O12 Cu1 O1 90.35(17) 2_655 .
O5 Cu1 O25 101.9(2) . .
O9 Cu1 O25 101.29(18) . .
O12 Cu1 O25 90.8(2) 2_655 .
O1 Cu1 O25 90.36(19) . .
O5 Cu1 Cu2 86.83(11) . .
O9 Cu1 Cu2 85.70(10) . .
O12 Cu1 Cu2 80.60(11) 2_655 .
O1 Cu1 Cu2 82.56(11) . .
O25 Cu1 Cu2 168.78(18) . .
C1 O1 Cu1 122.7(4) . .
C58 N1 C61B 122.1(13) . .
C58 N1 C61A 124.3(10) . .
C58 N1 C59 116.6(9) . .
C61B N1 C59 118.9(13) . .
C61A N1 C59 109.4(9) . .
O2 C1 O1 128.0(5) . .
O2 C1 C3 117.0(4) . .
O1 C1 C3 115.0(5) . .
O2 Cu2 O6 90.31(17) . .
O2 Cu2 O10 168.45(15) . .
O6 Cu2 O10 89.47(17) . .
O2 Cu2 O11 89.13(16) . 2_655
O6 Cu2 O11 169.00(15) . 2_655
O10 Cu2 O11 88.88(16) . 2_655
O2 Cu2 O26 98.68(19) . .
O6 Cu2 O26 93.92(19) . .
O10 Cu2 O26 92.85(18) . .
O11 Cu2 O26 97.03(19) 2_655 .
O2 Cu2 Cu1 85.84(11) . .
O6 Cu2 Cu1 81.49(11) . .
O10 Cu2 Cu1 82.71(10) . .
O11 Cu2 Cu1 87.51(11) 2_655 .
O26 Cu2 Cu1 173.61(16) . .
C1 O2 Cu2 120.4(3) . .
O3 C2 O4 128.4(5) . .
O3 C2 C5 116.5(5) . .
O4 C2 C5 115.0(5) . .
O4 Cu3 O4 90.2(2) 11_556 .
O4 Cu3 O7 168.72(17) 11_556 2_655
O4 Cu3 O7 88.81(17) . 2_655
O4 Cu3 O7 88.81(17) 11_556 12_656
O4 Cu3 O7 168.72(17) . 12_656
O7 Cu3 O7 90.0(2) 2_655 12_656
O4 Cu3 O27 95.58(19) 11_556 .
O4 Cu3 O27 95.58(19) . .
O7 Cu3 O27 95.70(19) 2_655 .
O7 Cu3 O27 95.70(19) 12_656 .
O4 Cu3 Cu4 84.49(12) 11_556 .
O4 Cu3 Cu4 84.50(12) . .
O7 Cu3 Cu4 84.23(12) 2_655 .
O7 Cu3 Cu4 84.23(12) 12_656 .
O27 Cu3 Cu4 179.9(2) . .
C2 O3 Cu4 120.5(3) . .
C4 C3 C8 119.4(5) . .
C4 C3 C1 119.5(5) . .
C8 C3 C1 120.9(5) . .
O8 Cu4 O8 90.2(2) 2_655 12_656
O8 Cu4 O3 168.44(16) 2_655 11_556
O8 Cu4 O3 88.32(16) 12_656 11_556
O8 Cu4 O3 88.32(16) 2_655 .
O8 Cu4 O3 168.44(16) 12_656 .
O3 Cu4 O3 90.8(2) 11_556 .
O8 Cu4 O28 96.68(16) 2_655 .
O8 Cu4 O28 96.68(16) 12_656 .
O3 Cu4 O28 94.88(16) 11_556 .
O3 Cu4 O28 94.88(16) . .
O8 Cu4 Cu3 84.03(11) 2_655 .
O8 Cu4 Cu3 84.03(11) 12_656 .
O3 Cu4 Cu3 84.41(11) 11_556 .
O3 Cu4 Cu3 84.41(11) . .
O28 Cu4 Cu3 178.99(18) . .
C2 O4 Cu3 121.8(4) . .
C5 C4 C3 120.6(5) . .
C5 C4 H4 119.7 . .
C3 C4 H4 119.7 . .
C20 O5 Cu1 118.1(4) . .
C4 C5 C6 119.9(5) . .
C4 C5 C2 119.8(5) . .
C6 C5 C2 120.3(5) . .
C20 O6 Cu2 126.1(3) . .
C7 C6 C5 119.1(5) . .
C7 C6 H6 120.5 . .
C5 C6 H6 120.5 . .
C21 O7 Cu3 122.3(4) . 10_566
C8 C7 O13 115.8(5) . .
C8 C7 C6 120.5(5) . .
O13 C7 C6 123.6(5) . .
C21 O8 Cu4 121.9(4) . 10_566
C7 C8 C3 120.5(5) . .
C7 C8 H8 119.7 . .
C3 C8 H8 119.7 . .
C39 O9 Cu1 119.9(3) . .
O13 C9 C10 106.7(5) . .
O13 C9 H9A 110.4 . .
C10 C9 H9A 110.4 . .
O13 C9 H9B 110.4 . .
C10 C9 H9B 110.4 . .
H9A C9 H9B 108.6 . .
C39 O10 Cu2 123.3(4) . .
O14 C10 C9 106.5(6) . .
O14 C10 H10A 110.4 . .
C9 C10 H10A 110.4 . .
O14 C10 H10B 110.4 . .
C9 C10 H10B 110.4 . .
H10A C10 H10B 108.6 . .
C40 O11 Cu2 118.2(4) . 4_565
C12 C11 O15 116.8(6) . .
C12 C11 C16 122.3(7) . .
O15 C11 C16 120.9(6) . .
C40 O12 Cu1 126.8(3) . 4_565
C11 C12 C13 118.8(7) . .
C11 C12 H12 120.6 . .
C13 C12 H12 120.6 . .
C7 O13 C9 117.2(5) . .
O14 C13 C12 115.2(6) . .
O14 C13 C14 123.5(7) . .
C12 C13 C14 121.3(6) . .
C13 O14 C10 116.5(5) . .
C13 C14 C15 118.2(7) . .
C13 C14 H14 120.9 . .
C15 C14 H14 120.9 . .
C11 O15 C19 122.7(6) . .
C16 C15 C14 121.6(7) . .
C16 C15 H15 119.2 . .
C14 C15 H15 119.2 . .
C15 C16 C11 117.9(6) . .
C15 C16 C17 124.1(7) . .
C11 C16 C17 118.0(7) . .
C26 O17 C28 117.6(6) . .
C18 C17 C16 119.6(7) . .
C18 C17 H17 120.2 . .
C16 C17 H17 120.2 . .
C29 O18 C32 133.5(12) . .
C17 C18 C19 123.5(7) . .
C17 C18 H18 118.3 . .
C19 C18 H18 118.3 . .
C30 O19 C38 115.8(12) . .
O16 C19 O15 117.0(7) . .
O16 C19 C18 127.8(7) . .
O15 C19 C18 115.2(7) . .
O6 C20 O5 126.8(5) . .
O6 C20 C24 118.8(5) . .
O5 C20 C24 114.3(5) . .
C45 O21 C47 116.6(5) . .
O8 C21 O7 127.1(5) . .
O8 C21 C22 117.4(5) . .
O7 C21 C22 115.4(5) . .
C51 O22 C48 117.5(5) . .
C23 C22 C27 119.9(5) . .
C23 C22 C21 120.0(5) . .
C27 C22 C21 120.1(5) . .
C57 O23 C49 121.2(5) . .
C22 C23 C24 119.9(5) . .
C22 C23 H23 120.0 . .
C24 C23 H23 120.0 . .
C25 C24 C23 119.9(5) . .
C25 C24 C20 122.6(5) . .
C23 C24 C20 117.4(5) . .
C24 C25 C26 119.9(5) . .
C24 C25 H25 120.0 . .
C26 C25 H25 120.0 . .
O17 C26 C27 115.2(5) . .
O17 C26 C25 124.4(5) . .
C27 C26 C25 120.4(6) . .
C26 C27 C22 119.9(5) . .
C26 C27 H27 120.0 . .
C22 C27 H27 120.0 . .
O17 C28 C29 110.0(10) . .
O17 C28 H28A 109.7 . .
C29 C28 H28A 109.7 . .
O17 C28 H28B 109.7 . .
C29 C28 H28B 109.7 . .
H28A C28 H28B 108.2 . .
O18 C29 C28 104.4(12) . .
O18 C29 H29A 110.9 . .
C28 C29 H29A 110.9 . .
O18 C29 H29B 110.9 . .
C28 C29 H29B 110.9 . .
H29A C29 H29B 108.9 . .
C35 C30 C31 124.1(13) . .
C35 C30 O19 122.8(11) . .
C31 C30 O19 113.1(12) . .
C30 C31 C32 115.8(12) . .
C30 C31 H31 122.1 . .
C32 C31 H31 122.1 . .
C33 C32 O18 109.5(12) . .
C33 C32 C31 120.8(11) . .
O18 C32 C31 129.5(12) . .
C34 C33 C32 119.4(12) . .
C34 C33 H33 120.3 . .
C32 C33 H33 120.3 . .
C33 C34 C35 120.3(12) . .
C33 C34 H34 119.9 . .
C35 C34 H34 119.9 . .
C30 C35 C36 119.3(12) . .
C30 C35 C34 119.1(11) . .
C36 C35 C34 121.5(11) . .
C37 C36 C35 119.9(14) . .
C37 C36 H36 120.0 . .
C35 C36 H36 120.0 . .
C36 C37 C38 120.7(16) . .
C36 C37 H37 119.7 . .
C38 C37 H37 119.7 . .
O20 C38 C37 131.6(18) . .
O20 C38 O19 107.2(16) . .
C37 C38 O19 121.0(17) . .
O9 C39 O10 128.3(5) . .
O9 C39 C41 116.3(4) . .
O10 C39 C41 115.3(5) . .
O12 C40 O11 126.6(5) . .
O12 C40 C43 115.9(5) . .
O11 C40 C43 117.4(5) . .
C42 C41 C46 119.9(5) . .
C42 C41 C39 120.0(4) . .
C46 C41 C39 120.0(5) . .
C41 C42 C43 119.3(5) . .
C41 C42 H42 120.3 . .
C43 C42 H42 120.3 . .
C44 C43 C42 119.9(5) . .
C44 C43 C40 119.6(5) . .
C42 C43 C40 120.4(5) . .
C43 C44 C45 120.4(5) . .
C43 C44 H44 119.8 . .
C45 C44 H44 119.8 . .
O21 C45 C46 124.6(5) . .
O21 C45 C44 114.6(5) . .
C46 C45 C44 120.8(5) . .
C45 C46 C41 119.7(5) . .
C45 C46 H46 120.2 . .
C41 C46 H46 120.2 . .
O21 C47 C48 107.1(5) . .
O21 C47 H47A 110.3 . .
C48 C47 H47A 110.3 . .
O21 C47 H47B 110.3 . .
C48 C47 H47B 110.3 . .
H47A C47 H47B 108.5 . .
O22 C48 C47 105.8(5) . .
O22 C48 H48A 110.6 . .
C47 C48 H48A 110.6 . .
O22 C48 H48B 110.6 . .
C47 C48 H48B 110.6 . .
H48A C48 H48B 108.7 . .
C54 C49 O23 121.1(5) . .
C54 C49 C50 124.0(6) . .
O23 C49 C50 114.9(6) . .
C49 C50 C51 116.1(6) . .
C49 C50 H50 122.0 . .
C51 C50 H50 122.0 . .
O22 C51 C52 115.6(6) . .
O22 C51 C50 122.9(6) . .
C52 C51 C50 121.5(6) . .
C53 C52 C51 119.7(6) . .
C53 C52 H52 120.1 . .
C51 C52 H52 120.1 . .
C52 C53 C54 121.0(7) . .
C52 C53 H53 119.5 . .
C54 C53 H53 119.5 . .
C49 C54 C53 117.7(6) . .
C49 C54 C55 118.9(6) . .
C53 C54 C55 123.4(6) . .
C56 C55 C54 119.3(6) . .
C56 C55 H55 120.4 . .
C54 C55 H55 120.4 . .
C55 C56 C57 121.5(6) . .
C55 C56 H56 119.2 . .
C57 C56 H56 119.2 . .
O24 C57 O23 114.7(6) . .
O24 C57 C56 127.2(6) . .
O23 C57 C56 118.1(6) . .
O29 C58 N1 130.5(10) . .
O29 C58 H58 114.7 . .
N1 C58 H58 114.7 . .
C60 C59 N1 106.7(8) . .
C60 C59 H59A 110.4 . .
N1 C59 H59A 110.4 . .
C60 C59 H59B 110.4 . .
N1 C59 H59B 110.4 . .
H59A C59 H59B 108.6 . .
C59 C60 H60A 109.5 . .
C59 C60 H60B 109.5 . .
H60A C60 H60B 109.5 . .
C59 C60 H60C 109.5 . .
H60A C60 H60C 109.5 . .
H60B C60 H60C 109.5 . .
N1 C61A C62A 116.9(14) . .
N1 C61A H61A 108.1 . .
C62A C61A H61A 108.1 . .
N1 C61A H61B 108.1 . .
C62A C61A H61B 108.1 . .
H61A C61A H61B 107.3 . .
C61A C62A H62A 109.5 . .
C61A C62A H62B 109.5 . .
H62A C62A H62B 109.5 . .
C61A C62A H62C 109.5 . .
H62A C62A H62C 109.5 . .
H62B C62A H62C 109.5 . .
N1 C61B C62B 106.6(18) . .
N1 C61B H61C 110.4 . .
C62B C61B H61C 110.4 . .
N1 C61B H61D 110.4 . .
C62B C61B H61D 110.4 . .
H61C C61B H61D 108.6 . .
C61B C62B H62D 109.5 . .
C61B C62B H62E 109.5 . .
H62D C62B H62E 109.5 . .
C61B C62B H62F 109.5 . .
H62D C62B H62F 109.5 . .
H62E C62B H62F 109.5 . .

loop_
_geom_bond_atom_site_label_1
_geom_bond_atom_site_label_2
_geom_bond_distance
_geom_bond_site_symmetry_2
Cu1 O5 1.960(4) .
Cu1 O9 1.960(4) .
Cu1 O12 1.962(4) 2_655
Cu1 O1 1.972(4) .
Cu1 O25 2.141(4) .
Cu1 Cu2 2.6464(8) .
O1 C1 1.267(6) .
N1 C58 1.278(9) .
N1 C61B 1.404(16) .
N1 C61A 1.451(13) .
N1 C59 1.544(10) .
C1 O2 1.235(6) .
C1 C3 1.521(8) .
Cu2 O2 1.954(4) .
Cu2 O6 1.956(4) .
Cu2 O10 1.960(4) .
Cu2 O11 1.964(4) 2_655
Cu2 O26 2.149(4) .
C2 O3 1.247(6) .
C2 O4 1.253(6) .
C2 C5 1.522(7) .
Cu3 O4 1.946(4) 11_556
Cu3 O4 1.946(4) .
Cu3 O7 1.953(4) 2_655
Cu3 O7 1.953(4) 12_656
Cu3 O27 2.146(6) .
Cu3 Cu4 2.6295(13) .
O3 Cu4 1.977(4) .
C3 C4 1.385(7) .
C3 C8 1.385(8) .
Cu4 O8 1.967(4) 2_655
Cu4 O8 1.967(4) 12_656
Cu4 O28 2.131(5) .
C4 C5 1.376(7) .
C4 H4 0.9500 .
O5 C20 1.291(6) .
C5 C6 1.405(8) .
O6 C20 1.224(7) .
C6 C7 1.384(8) .
C6 H6 0.9500 .
O7 C21 1.246(6) .
C7 C8 1.375(8) .
C7 O13 1.382(6) .
O8 C21 1.243(6) .
C8 H8 0.9500 .
O9 C39 1.248(6) .
C9 O13 1.427(7) .
C9 C10 1.524(8) .
C9 H9A 0.9900 .
C9 H9B 0.9900 .
O10 C39 1.254(6) .
C10 O14 1.429(8) .
C10 H10A 0.9900 .
C10 H10B 0.9900 .
O11 C40 1.264(6) .
C11 C12 1.376(9) .
C11 O15 1.378(8) .
C11 C16 1.394(9) .
O12 C40 1.245(6) .
C12 C13 1.383(10) .
C12 H12 0.9500 .
C13 O14 1.367(7) .
C13 C14 1.397(10) .
C14 C15 1.402(9) .
C14 H14 0.9500 .
O15 C19 1.386(8) .
C15 C16 1.384(10) .
C15 H15 0.9500 .
O16 C19 1.200(9) .
C16 C17 1.434(9) .
O17 C26 1.371(7) .
O17 C28 1.438(9) .
C17 C18 1.336(10) .
C17 H17 0.9500 .
O18 C29 1.362(12) .
O18 C32 1.401(12) .
C18 C19 1.447(10) .
C18 H18 0.9500 .
O19 C30 1.374(12) .
O19 C38 1.415(14) .
O20 C38 1.271(18) .
C20 C24 1.501(8) .
O21 C45 1.368(6) .
O21 C47 1.434(7) .
C21 C22 1.512(8) .
O22 C51 1.357(7) .
O22 C48 1.431(7) .
C22 C23 1.392(7) .
C22 C27 1.396(8) .
O23 C57 1.380(7) .
O23 C49 1.383(7) .
C23 C24 1.396(7) .
C23 H23 0.9500 .
O24 C57 1.217(8) .
C24 C25 1.390(8) .
C25 C26 1.390(8) .
C25 H25 0.9500 .
C26 C27 1.385(8) .
C27 H27 0.9500 .
C28 C29 1.473(12) .
C28 H28A 0.9900 .
C28 H28B 0.9900 .
O29 C58 1.248(10) .
C29 H29A 0.9900 .
C29 H29B 0.9900 .
C30 C35 1.351(12) .
C30 C31 1.363(12) .
C31 C32 1.432(13) .
C31 H31 0.9500 .
C32 C33 1.397(12) .
C33 C34 1.356(11) .
C33 H33 0.9500 .
C34 C35 1.405(12) .
C34 H34 0.9500 .
C35 C36 1.397(12) .
C36 C37 1.325(13) .
C36 H36 0.9500 .
C37 C38 1.371(14) .
C37 H37 0.9500 .
C39 C41 1.516(7) .
C40 C43 1.501(7) .
C41 C42 1.397(7) .
C41 C46 1.400(7) .
C42 C43 1.400(7) .
C42 H42 0.9500 .
C43 C44 1.380(7) .
C44 C45 1.382(8) .
C44 H44 0.9500 .
C45 C46 1.372(8) .
C46 H46 0.9500 .
C47 C48 1.510(7) .
C47 H47A 0.9900 .
C47 H47B 0.9900 .
C48 H48A 0.9900 .
C48 H48B 0.9900 .
C49 C54 1.368(9) .
C49 C50 1.387(8) .
C50 C51 1.395(8) .
C50 H50 0.9500 .
C51 C52 1.390(9) .
C52 C53 1.360(9) .
C52 H52 0.9500 .
C53 C54 1.395(9) .
C53 H53 0.9500 .
C54 C55 1.451(8) .
C55 C56 1.348(9) .
C55 H55 0.9500 .
C56 C57 1.428(9) .
C56 H56 0.9500 .
C58 H58 0.9500 .
C59 C60 1.538(11) .
C59 H59A 0.9900 .
C59 H59B 0.9900 .
C60 H60A 0.9800 .
C60 H60B 0.9800 .
C60 H60C 0.9800 .
C61A C62A 1.547(16) .
C61A H61A 0.9900 .
C61A H61B 0.9900 .
C62A H62A 0.9800 .
C62A H62B 0.9800 .
C62A H62C 0.9800 .
C61B C62B 1.556(18) .
C61B H61C 0.9900 .
C61B H61D 0.9900 .
C62B H62D 0.9800 .
C62B H62E 0.9800 .
C62B H62F 0.9800 .

loop_
_platon_squeeze_void_nr
_platon_squeeze_void_average_x
_platon_squeeze_void_average_y
_platon_squeeze_void_average_z
_platon_squeeze_void_volume
_platon_squeeze_void_count_electrons
_platon_squeeze_void_content
1 -0.006 -0.025 -0.007 33235 6486 ' '
